data_4076840
loop_
_publ_author_name
'Bokach, Nadezhda A.'
'Selivanov, Stanislav I.'
'Kukushkin, Vadim Yu.'
'Vicente, Jose'
'Haukka, Matti'
'Pombeiro, Armando J. L.'

_publ_section_title
;
 Synthesis of the First Family of Platinum(IV) Complexes with Phosphorus
 Ylide Ligands
;
_journal_issue 18
_journal_name_full Organometallics
_journal_page_first 3744
_journal_paper_doi 10.1021/om020113m
_journal_volume 21
_journal_year 2002
_chemical_formula_sum 'C24 H29 Cl4 N2 O3 P Pt'
_chemical_formula_weight 761.35
_chemical_name_common cis-[PtCl4(NH3){C(PPh3)CO2CH3}].DMF
_chemical_name_systematic
; 
 ? 
;
_space_group_IT_number 2
_symmetry_cell_setting triclinic
_symmetry_space_group_name_Hall '-P 1'
_symmetry_space_group_name_H-M 'P -1'
_atom_sites_solution_hydrogens geom
_atom_sites_solution_primary direct
_atom_sites_solution_secondary difmap
_audit_creation_method SHELXL-97
_cell_angle_alpha 79.3810(6)
_cell_angle_beta 80.5840(5)
_cell_angle_gamma 73.0038(5)
_cell_formula_units_Z 4
_cell_length_a 10.01370(10)
_cell_length_b 10.71470(10)
_cell_length_c 27.8702(4)
_cell_measurement_temperature 120(2)
_cell_volume 2791.50(6)
_computing_cell_refinement 'Denzo/Scalepack (Otwinowski & Minor, 1997)'
_computing_data_collection 'Collect (Nonius, 1999)'
_computing_data_reduction 'Denzo/Scalepack (Otwinowski & Minor, 1997)'
_computing_molecular_graphics 'XP in SHELXTL v.5.1 (Bruker Axs, 1998)'
_computing_publication_material SHELXL-97
_computing_structure_refinement 'SHELXL-97 (Sheldrick, 1997)'
_computing_structure_solution 'SHELXS-97 (Sheldrick, 1990)'
_diffrn_ambient_temperature 120(2)
_diffrn_detector_area_resol_mean 9
_diffrn_measured_fraction_theta_full 0.967
_diffrn_measured_fraction_theta_max 0.967
_diffrn_measurement_device '95mm CCD camera on \k-goniostat'
_diffrn_measurement_device_type KappaCCD
_diffrn_measurement_method CCD
_diffrn_radiation_monochromator 'horizonally mounted graphite crystal'
_diffrn_radiation_source 'fine-focus sealed tube'
_diffrn_radiation_type MoK\a
_diffrn_radiation_wavelength 0.71073
_diffrn_reflns_av_R_equivalents 0.0415
_diffrn_reflns_av_sigmaI/netI 0.0527
_diffrn_reflns_limit_h_max 12
_diffrn_reflns_limit_h_min -12
_diffrn_reflns_limit_k_max 12
_diffrn_reflns_limit_k_min -12
_diffrn_reflns_limit_l_max 33
_diffrn_reflns_limit_l_min -33
_diffrn_reflns_number 30735
_diffrn_reflns_theta_full 25.50
_diffrn_reflns_theta_max 25.50
_diffrn_reflns_theta_min 2.01
_exptl_absorpt_coefficient_mu 5.496
_exptl_absorpt_correction_T_max 0.29588
_exptl_absorpt_correction_T_min 0.22433
_exptl_absorpt_correction_type multi-scan
_exptl_absorpt_process_details 'Xprep in Shelxtl v. 5.1 (Bruker AXS, 1998)'
_exptl_crystal_colour yellow
_exptl_crystal_density_diffrn 1.812
_exptl_crystal_density_method 'not measured'
_exptl_crystal_description plate
_exptl_crystal_F_000 1488
_exptl_crystal_size_max 0.10
_exptl_crystal_size_mid 0.10
_exptl_crystal_size_min 0.05
_refine_diff_density_max 1.095
_refine_diff_density_min -1.079
_refine_diff_density_rms 0.144
_refine_ls_extinction_method none
_refine_ls_goodness_of_fit_ref 1.117
_refine_ls_hydrogen_treatment constr
_refine_ls_matrix_type full
_refine_ls_number_parameters 639
_refine_ls_number_reflns 10031
_refine_ls_number_restraints 0
_refine_ls_restrained_S_all 1.117
_refine_ls_R_factor_all 0.0500
_refine_ls_R_factor_gt 0.0351
_refine_ls_shift/su_max 0.001
_refine_ls_shift/su_mean 0.000
_refine_ls_structure_factor_coef Fsqd
_refine_ls_weighting_details 'calc w=1/[\s^2^(Fo^2^)+(0.0001P)^2^+13.4348P] where P=(Fo^2^+2Fc^2^)/3'
_refine_ls_weighting_scheme calc
_refine_ls_wR_factor_gt 0.0739
_refine_ls_wR_factor_ref 0.0785
_reflns_number_gt 8236
_reflns_number_total 10031
_reflns_threshold_expression >2sigma(I)
_cod_data_source_file om020113m.cif
_cod_data_source_block cis_PtCl4(NH3)(C(PPh3)CO2CH3).DMF
_cod_depositor_comments
;
The following automatic conversions were performed:
'_atom_site_symetry_multiplicity' tag replaced with
'_atom_site_symmetry_multiplicity'.

Automatic conversion script
Id: cif_correct_tags 1440 2010-10-19 06:21:57Z saulius 

The following automatic conversions were performed:

'_symmetry_cell_setting' value 'Triclinic' changed to 'triclinic'
according to /home/saulius/struct/CIF-dictionaries/cif_core.dic
dictionary named 'cif_core.dic' version 2.4.1 from 2010-06-29.

Automatic conversion script
Id: cif_fix_values 1715 2011-07-08 13:25:40Z adriana 
;
_cod_database_code 4076840

loop_
_symmetry_equiv_pos_as_xyz
'x, y, z'
'-x, -y, -z'

loop_
_atom_site_label
_atom_site_type_symbol
_atom_site_fract_x
_atom_site_fract_y
_atom_site_fract_z
_atom_site_U_iso_or_equiv
_atom_site_adp_type
_atom_site_occupancy
_atom_site_symmetry_multiplicity
_atom_site_calc_flag
_atom_site_refinement_flags
Pt1B Pt 0.28221(2) 0.66003(2) 0.105616(9) 0.02157(7) Uani 1 1 d .
Cl1 Cl -0.35724(17) 1.26371(17) 0.44163(7) 0.0336(4) Uani 1 1 d .
Cl2 Cl -0.03971(16) 1.25727(15) 0.45919(6) 0.0267(3) Uani 1 1 d .
Cl3 Cl -0.22507(16) 1.09718(15) 0.34880(6) 0.0276(4) Uani 1 1 d .
Cl4 Cl -0.14709(18) 1.37677(15) 0.34821(6) 0.0310(4) Uani 1 1 d .
N1 N -0.1208(5) 1.0117(5) 0.45131(19) 0.0231(12) Uani 1 1 d .
H1A H -0.1713 0.9639 0.4420 0.035 Uiso 1 1 calc R
H1B H -0.1578 1.0335 0.4817 0.035 Uiso 1 1 calc R
H1C H -0.0298 0.9629 0.4522 0.035 Uiso 1 1 calc R
P1 P 0.11733(17) 0.97347(15) 0.33091(6) 0.0202(3) Uani 1 1 d .
C1 C 0.0788(6) 1.1059(6) 0.3683(2) 0.0191(13) Uani 1 1 d .
H1 H 0.1031 1.1824 0.3459 0.023 Uiso 1 1 calc R
C2 C 0.1808(6) 1.0649(6) 0.4071(2) 0.0227(14) Uani 1 1 d .
O3 O 0.2630(4) 1.1464(4) 0.39997(16) 0.0292(10) Uani 1 1 d .
O4 O 0.1878(5) 0.9714(4) 0.43883(16) 0.0260(10) Uani 1 1 d .
C3 C 0.3623(8) 1.1196(8) 0.4358(3) 0.044(2) Uani 1 1 d .
H3A H 0.3173 1.1662 0.4638 0.066 Uiso 1 1 calc R
H3B H 0.4448 1.1500 0.4205 0.066 Uiso 1 1 calc R
H3C H 0.3917 1.0245 0.4471 0.066 Uiso 1 1 calc R
C4 C 0.0551(6) 0.8307(6) 0.3580(2) 0.0235(14) Uani 1 1 d .
C5 C -0.0403(6) 0.7931(6) 0.3369(2) 0.0233(14) Uani 1 1 d .
H5 H -0.0811 0.8468 0.3091 0.028 Uiso 1 1 calc R
C6 C -0.0765(7) 0.6772(6) 0.3564(3) 0.0299(16) Uani 1 1 d .
H6 H -0.1418 0.6515 0.3418 0.036 Uiso 1 1 calc R
C7 C -0.0179(7) 0.5989(6) 0.3970(2) 0.0304(16) Uani 1 1 d .
H7 H -0.0425 0.5191 0.4101 0.036 Uiso 1 1 calc R
C8 C 0.0759(7) 0.6359(6) 0.4187(2) 0.0289(15) Uani 1 1 d .
H8 H 0.1139 0.5826 0.4471 0.035 Uiso 1 1 calc R
C9 C 0.1151(7) 0.7503(6) 0.3994(2) 0.0287(15) Uani 1 1 d .
H9 H 0.1816 0.7746 0.4140 0.034 Uiso 1 1 calc R
C10 C 0.0645(6) 1.0385(6) 0.2705(2) 0.0235(14) Uani 1 1 d .
C11 C 0.0180(7) 1.1726(6) 0.2554(2) 0.0294(15) Uani 1 1 d .
H11 H 0.0005 1.2327 0.2783 0.035 Uiso 1 1 calc R
C12 C -0.0029(7) 1.2185(7) 0.2069(3) 0.0392(18) Uani 1 1 d .
H12 H -0.0340 1.3108 0.1964 0.047 Uiso 1 1 calc R
C13 C 0.0210(7) 1.1319(7) 0.1733(2) 0.0332(17) Uani 1 1 d .
H13 H 0.0062 1.1646 0.1400 0.040 Uiso 1 1 calc R
C14 C 0.0658(7) 0.9997(7) 0.1882(2) 0.0302(16) Uani 1 1 d .
H14 H 0.0798 0.9403 0.1653 0.036 Uiso 1 1 calc R
C15 C 0.0911(7) 0.9508(6) 0.2365(2) 0.0271(15) Uani 1 1 d .
H15 H 0.1263 0.8587 0.2464 0.033 Uiso 1 1 calc R
C16 C 0.3064(6) 0.9137(6) 0.3179(2) 0.0257(14) Uani 1 1 d .
C17 C 0.3913(7) 1.0008(7) 0.3100(2) 0.0300(15) Uani 1 1 d .
H17 H 0.3504 1.0912 0.3133 0.036 Uiso 1 1 calc R
C18 C 0.5339(7) 0.9549(8) 0.2976(3) 0.0374(18) Uani 1 1 d .
H18 H 0.5916 1.0134 0.2931 0.045 Uiso 1 1 calc R
C19 C 0.5939(8) 0.8239(8) 0.2916(3) 0.044(2) Uani 1 1 d .
H19 H 0.6924 0.7934 0.2826 0.053 Uiso 1 1 calc R
C20 C 0.5117(8) 0.7377(8) 0.2985(3) 0.0420(19) Uani 1 1 d .
H20 H 0.5534 0.6481 0.2940 0.050 Uiso 1 1 calc R
C21 C 0.3690(7) 0.7813(6) 0.3119(3) 0.0323(16) Uani 1 1 d .
H21 H 0.3126 0.7214 0.3172 0.039 Uiso 1 1 calc R
Pt1 Pt -0.12865(2) 1.17963(2) 0.402018(9) 0.02101(7) Uani 1 1 d .
Cl1B Cl 0.23422(17) 0.89002(15) 0.07636(6) 0.0297(4) Uani 1 1 d .
Cl2B Cl 0.18520(18) 0.63544(16) 0.03854(6) 0.0319(4) Uani 1 1 d .
Cl3B Cl 0.37632(16) 0.69685(14) 0.17021(6) 0.0256(3) Uani 1 1 d .
Cl4B Cl 0.06645(16) 0.68561(15) 0.15389(6) 0.0277(4) Uani 1 1 d .
N1B N 0.4684(5) 0.6430(5) 0.06014(19) 0.0252(12) Uani 1 1 d .
H1B1 H 0.5166 0.5563 0.0613 0.038 Uiso 1 1 calc R
H1B2 H 0.5210 0.6874 0.0703 0.038 Uiso 1 1 calc R
H1B3 H 0.4501 0.6776 0.0288 0.038 Uiso 1 1 calc R
P1B P 0.47213(16) 0.37550(15) 0.16914(6) 0.0207(3) Uani 1 1 d .
C1B C 0.3286(6) 0.4536(6) 0.1311(2) 0.0211(13) Uani 1 1 d .
H1B4 H 0.2414 0.4385 0.1516 0.025 Uiso 1 1 calc R
C2B C 0.3490(7) 0.3825(6) 0.0876(2) 0.0243(14) Uani 1 1 d .
O3B O 0.2392(4) 0.3351(4) 0.08736(16) 0.0284(10) Uani 1 1 d .
O4B O 0.4518(5) 0.3678(4) 0.05695(16) 0.0281(10) Uani 1 1 d .
C3B C 0.2411(8) 0.2745(8) 0.0444(3) 0.0405(19) Uani 1 1 d .
H3B1 H 0.2404 0.3403 0.0148 0.061 Uiso 1 1 calc R
H3B2 H 0.1580 0.2414 0.0481 0.061 Uiso 1 1 calc R
H3B3 H 0.3262 0.2012 0.0414 0.061 Uiso 1 1 calc R
C4B C 0.6331(7) 0.4222(6) 0.1470(2) 0.0257(15) Uani 1 1 d .
C5B C 0.6789(7) 0.4989(6) 0.1726(3) 0.0276(15) Uani 1 1 d .
H5B H 0.6272 0.5260 0.2024 0.033 Uiso 1 1 calc R
C6B C 0.8025(7) 0.5352(6) 0.1536(3) 0.0280(15) Uani 1 1 d .
H6B H 0.8343 0.5883 0.1705 0.034 Uiso 1 1 calc R
C7B C 0.8788(7) 0.4954(6) 0.1108(3) 0.0313(16) Uani 1 1 d .
H7B H 0.9630 0.5203 0.0985 0.038 Uiso 1 1 calc R
C8B C 0.8330(6) 0.4193(6) 0.0856(3) 0.0286(15) Uani 1 1 d .
H8B H 0.8849 0.3931 0.0557 0.034 Uiso 1 1 calc R
C9B C 0.7107(6) 0.3805(6) 0.1040(2) 0.0258(15) Uani 1 1 d .
H9B H 0.6807 0.3258 0.0872 0.031 Uiso 1 1 calc R
C10B C 0.4155(6) 0.3990(6) 0.2321(2) 0.0224(14) Uani 1 1 d .
C11B C 0.2744(7) 0.4517(7) 0.2489(2) 0.0307(16) Uani 1 1 d .
H11B H 0.2065 0.4844 0.2262 0.037 Uiso 1 1 calc R
C12B C 0.2336(8) 0.4559(7) 0.2987(3) 0.0396(18) Uani 1 1 d .
H12B H 0.1374 0.4908 0.3101 0.048 Uiso 1 1 calc R
C13B C 0.3321(8) 0.4097(6) 0.3319(3) 0.0372(18) Uani 1 1 d .
H13B H 0.3032 0.4143 0.3659 0.045 Uiso 1 1 calc R
C14B C 0.4706(8) 0.3576(7) 0.3161(3) 0.0382(18) Uani 1 1 d .
H14B H 0.5381 0.3273 0.3389 0.046 Uiso 1 1 calc R
C15B C 0.5125(7) 0.3492(6) 0.2661(2) 0.0313(16) Uani 1 1 d .
H15B H 0.6079 0.3092 0.2553 0.038 Uiso 1 1 calc R
C16B C 0.5148(6) 0.1981(6) 0.1701(2) 0.0212(13) Uani 1 1 d .
C17B C 0.4070(7) 0.1395(6) 0.1717(2) 0.0252(14) Uani 1 1 d .
H17B H 0.3120 0.1915 0.1725 0.030 Uiso 1 1 calc R
C18B C 0.4395(7) 0.0042(6) 0.1721(2) 0.0294(15) Uani 1 1 d .
H18B H 0.3666 -0.0362 0.1722 0.035 Uiso 1 1 calc R
C19B C 0.5757(7) -0.0714(6) 0.1722(2) 0.0294(15) Uani 1 1 d .
H19B H 0.5970 -0.1638 0.1721 0.035 Uiso 1 1 calc R
C20B C 0.6827(7) -0.0140(6) 0.1726(2) 0.0303(16) Uani 1 1 d .
H20B H 0.7768 -0.0673 0.1734 0.036 Uiso 1 1 calc R
C21B C 0.6529(7) 0.1202(6) 0.1716(2) 0.0240(14) Uani 1 1 d .
H21B H 0.7263 0.1596 0.1720 0.029 Uiso 1 1 calc R
C90 C 0.6868(8) 0.5862(7) 0.4862(3) 0.0380(18) Uani 1 1 d .
H90A H 0.7734 0.6058 0.4904 0.057 Uiso 1 1 calc R
H90B H 0.7097 0.4981 0.4766 0.057 Uiso 1 1 calc R
H90C H 0.6244 0.5890 0.5172 0.057 Uiso 1 1 calc R
N90 N 0.6167(6) 0.6836(5) 0.4480(2) 0.0295(13) Uani 1 1 d .
C91 C 0.5034(9) 0.6543(9) 0.4298(3) 0.057(2) Uani 1 1 d .
H91A H 0.4265 0.6514 0.4563 0.085 Uiso 1 1 calc R
H91B H 0.5380 0.5687 0.4179 0.085 Uiso 1 1 calc R
H91C H 0.4690 0.7231 0.4028 0.085 Uiso 1 1 calc R
C92 C 0.6489(8) 0.7967(7) 0.4339(3) 0.0346(17) Uani 1 1 d .
H92 H 0.6002 0.8570 0.4089 0.042 Uiso 1 1 calc R
O90 O 0.7367(6) 0.8298(5) 0.45071(19) 0.0477(14) Uani 1 1 d .
C93 C 0.6035(8) 1.0411(8) 0.0483(3) 0.053(2) Uani 1 1 d .
H93A H 0.5980 1.0775 0.0135 0.079 Uiso 1 1 calc R
H93B H 0.5831 1.1134 0.0677 0.079 Uiso 1 1 calc R
H93C H 0.5348 0.9899 0.0594 0.079 Uiso 1 1 calc R
N91 N 0.7459(6) 0.9550(5) 0.0545(2) 0.0301(13) Uani 1 1 d .
C94 C 0.8572(9) 1.0165(8) 0.0532(3) 0.051(2) Uani 1 1 d .
H94A H 0.9458 0.9483 0.0575 0.076 Uiso 1 1 calc R
H94B H 0.8347 1.0708 0.0797 0.076 Uiso 1 1 calc R
H94C H 0.8666 1.0724 0.0214 0.076 Uiso 1 1 calc R
C95 C 0.7643(8) 0.8270(8) 0.0634(3) 0.0438(19) Uani 1 1 d .
H95 H 0.8556 0.7727 0.0691 0.053 Uiso 1 1 calc R
O91 O 0.6698(6) 0.7719(5) 0.0648(2) 0.0512(15) Uani 1 1 d .

loop_
_atom_site_aniso_label
_atom_site_aniso_U_11
_atom_site_aniso_U_22
_atom_site_aniso_U_33
_atom_site_aniso_U_23
_atom_site_aniso_U_13
_atom_site_aniso_U_12
Pt1B 0.02127(14) 0.02100(13) 0.02364(14) -0.00352(10) -0.00025(10) -0.00862(10)
Cl1 0.0229(9) 0.0372(9) 0.0430(10) -0.0167(8) 0.0014(7) -0.0075(7)
Cl2 0.0302(9) 0.0244(8) 0.0290(9) -0.0086(7) -0.0047(7) -0.0095(7)
Cl3 0.0251(8) 0.0259(8) 0.0355(9) -0.0094(7) -0.0091(7) -0.0064(7)
Cl4 0.0389(10) 0.0183(8) 0.0352(10) -0.0001(7) -0.0079(8) -0.0075(7)
N1 0.024(3) 0.020(3) 0.025(3) -0.002(2) 0.001(2) -0.009(2)
P1 0.0220(9) 0.0198(8) 0.0199(8) -0.0020(7) -0.0026(7) -0.0077(7)
C1 0.021(3) 0.025(3) 0.015(3) -0.007(3) 0.001(3) -0.010(3)
C2 0.015(3) 0.032(4) 0.024(4) -0.014(3) 0.002(3) -0.007(3)
O3 0.029(3) 0.041(3) 0.025(3) -0.004(2) -0.003(2) -0.020(2)
O4 0.034(3) 0.023(2) 0.019(2) 0.006(2) -0.007(2) -0.0083(19)
C3 0.044(5) 0.062(5) 0.039(5) -0.002(4) -0.020(4) -0.028(4)
C4 0.026(4) 0.016(3) 0.028(4) -0.002(3) -0.003(3) -0.006(3)
C5 0.024(3) 0.020(3) 0.027(4) -0.005(3) -0.002(3) -0.007(3)
C6 0.027(4) 0.026(4) 0.040(4) -0.007(3) -0.005(3) -0.011(3)
C7 0.041(4) 0.020(3) 0.031(4) -0.004(3) 0.004(3) -0.015(3)
C8 0.040(4) 0.019(3) 0.024(4) 0.001(3) -0.006(3) -0.003(3)
C9 0.032(4) 0.024(3) 0.030(4) -0.003(3) -0.007(3) -0.008(3)
C10 0.022(3) 0.028(4) 0.021(3) -0.003(3) 0.001(3) -0.010(3)
C11 0.036(4) 0.023(3) 0.026(4) 0.001(3) -0.006(3) -0.006(3)
C12 0.038(4) 0.035(4) 0.038(5) 0.004(4) -0.009(4) -0.003(3)
C13 0.030(4) 0.050(5) 0.018(4) -0.002(3) -0.004(3) -0.011(3)
C14 0.028(4) 0.041(4) 0.023(4) -0.006(3) -0.001(3) -0.011(3)
C15 0.029(4) 0.026(3) 0.026(4) -0.004(3) 0.002(3) -0.010(3)
C16 0.022(3) 0.032(4) 0.021(3) 0.000(3) -0.004(3) -0.004(3)
C17 0.031(4) 0.038(4) 0.023(4) -0.005(3) -0.001(3) -0.014(3)
C18 0.028(4) 0.059(5) 0.030(4) -0.002(4) -0.004(3) -0.021(4)
C19 0.019(4) 0.070(6) 0.034(4) -0.007(4) 0.003(3) -0.002(4)
C20 0.034(4) 0.043(4) 0.038(5) -0.004(4) -0.002(4) 0.005(4)
C21 0.028(4) 0.029(4) 0.035(4) -0.002(3) -0.003(3) -0.002(3)
Pt1 0.02101(14) 0.01803(13) 0.02569(14) -0.00465(10) -0.00298(10) -0.00683(10)
Cl1B 0.0350(9) 0.0227(8) 0.0292(9) 0.0003(7) -0.0010(7) -0.0087(7)
Cl2B 0.0359(10) 0.0365(9) 0.0273(9) -0.0066(7) -0.0066(7) -0.0129(8)
Cl3B 0.0264(8) 0.0232(8) 0.0305(9) -0.0056(7) -0.0054(7) -0.0095(6)
Cl4B 0.0218(8) 0.0303(8) 0.0321(9) -0.0053(7) 0.0010(7) -0.0104(7)
N1B 0.028(3) 0.025(3) 0.022(3) -0.001(2) 0.000(2) -0.009(2)
P1B 0.0186(8) 0.0204(8) 0.0244(9) -0.0054(7) 0.0016(7) -0.0082(7)
C1B 0.015(3) 0.023(3) 0.028(4) -0.008(3) 0.005(3) -0.011(3)
C2B 0.023(4) 0.020(3) 0.031(4) -0.003(3) -0.006(3) -0.005(3)
O3B 0.027(3) 0.034(3) 0.031(3) -0.013(2) 0.000(2) -0.015(2)
O4B 0.026(3) 0.032(2) 0.027(3) -0.008(2) 0.003(2) -0.010(2)
C3B 0.039(4) 0.049(5) 0.042(5) -0.022(4) -0.006(4) -0.015(4)
C4B 0.026(4) 0.020(3) 0.031(4) 0.003(3) -0.005(3) -0.009(3)
C5B 0.028(4) 0.020(3) 0.037(4) -0.001(3) -0.008(3) -0.010(3)
C6B 0.023(4) 0.023(3) 0.039(4) 0.001(3) -0.007(3) -0.008(3)
C7B 0.019(3) 0.025(4) 0.047(5) 0.011(3) -0.009(3) -0.009(3)
C8B 0.017(3) 0.030(4) 0.033(4) 0.004(3) -0.002(3) -0.003(3)
C9B 0.021(3) 0.025(3) 0.033(4) -0.005(3) -0.006(3) -0.005(3)
C10B 0.025(4) 0.020(3) 0.023(3) -0.007(3) 0.006(3) -0.010(3)
C11B 0.029(4) 0.037(4) 0.025(4) -0.007(3) 0.000(3) -0.006(3)
C12B 0.035(4) 0.043(4) 0.027(4) -0.002(3) 0.011(3) 0.001(3)
C13B 0.050(5) 0.028(4) 0.024(4) -0.001(3) 0.001(3) -0.001(3)
C14B 0.040(5) 0.035(4) 0.033(4) -0.005(3) -0.006(3) 0.001(3)
C15B 0.036(4) 0.029(4) 0.028(4) -0.004(3) -0.001(3) -0.009(3)
C16B 0.025(3) 0.019(3) 0.021(3) -0.001(3) 0.000(3) -0.009(3)
C17B 0.027(4) 0.026(3) 0.025(4) -0.006(3) 0.004(3) -0.012(3)
C18B 0.035(4) 0.031(4) 0.027(4) -0.001(3) 0.001(3) -0.020(3)
C19B 0.042(4) 0.020(3) 0.028(4) -0.004(3) 0.000(3) -0.013(3)
C20B 0.032(4) 0.028(4) 0.028(4) 0.000(3) -0.001(3) -0.006(3)
C21B 0.024(3) 0.024(3) 0.024(4) -0.004(3) 0.004(3) -0.011(3)
C90 0.039(4) 0.028(4) 0.042(5) 0.000(3) -0.001(4) -0.007(3)
N90 0.032(3) 0.026(3) 0.031(3) -0.004(3) -0.004(3) -0.010(3)
C91 0.057(6) 0.082(6) 0.049(5) -0.015(5) -0.004(4) -0.043(5)
C92 0.045(5) 0.030(4) 0.025(4) -0.006(3) 0.008(3) -0.009(3)
O90 0.071(4) 0.045(3) 0.039(3) -0.011(3) 0.005(3) -0.038(3)
C93 0.050(5) 0.046(5) 0.046(5) 0.002(4) 0.000(4) 0.004(4)
N91 0.030(3) 0.023(3) 0.034(3) -0.003(3) -0.002(3) -0.004(2)
C94 0.052(5) 0.060(5) 0.046(5) -0.003(4) 0.000(4) -0.029(4)
C95 0.042(5) 0.046(5) 0.040(5) -0.014(4) -0.006(4) -0.001(4)
O91 0.053(4) 0.056(3) 0.058(4) -0.017(3) 0.002(3) -0.035(3)

loop_
_atom_type_symbol
_atom_type_description
_atom_type_scat_dispersion_real
_atom_type_scat_dispersion_imag
_atom_type_scat_source
C C 0.0033 0.0016 'International Tables Vol C Tables 4.2.6.8 and 6.1.1.4'
H H 0.0000 0.0000 'International Tables Vol C Tables 4.2.6.8 and 6.1.1.4'
N N 0.0061 0.0033 'International Tables Vol C Tables 4.2.6.8 and 6.1.1.4'
O O 0.0106 0.0060 'International Tables Vol C Tables 4.2.6.8 and 6.1.1.4'
P P 0.1023 0.0942 'International Tables Vol C Tables 4.2.6.8 and 6.1.1.4'
Cl Cl 0.1484 0.1585 'International Tables Vol C Tables 4.2.6.8 and 6.1.1.4'
Pt Pt -1.7033 8.3905 'International Tables Vol C Tables 4.2.6.8 and 6.1.1.4'

loop_
_geom_angle_atom_site_label_1
_geom_angle_atom_site_label_2
_geom_angle_atom_site_label_3
_geom_angle
N1B Pt1B C1B 93.2(2)
N1B Pt1B Cl3B 92.79(15)
C1B Pt1B Cl3B 91.73(16)
N1B Pt1B Cl4B 177.28(15)
C1B Pt1B Cl4B 88.62(16)
Cl3B Pt1B Cl4B 89.14(6)
N1B Pt1B Cl2B 86.77(15)
C1B Pt1B Cl2B 91.50(16)
Cl3B Pt1B Cl2B 176.75(6)
Cl4B Pt1B Cl2B 91.20(6)
N1B Pt1B Cl1B 85.81(15)
C1B Pt1B Cl1B 179.04(17)
Cl3B Pt1B Cl1B 88.27(5)
Cl4B Pt1B Cl1B 92.34(6)
Cl2B Pt1B Cl1B 88.49(6)
Pt1 N1 H1A 109.5
Pt1 N1 H1B 109.5
H1A N1 H1B 109.5
Pt1 N1 H1C 109.5
H1A N1 H1C 109.5
H1B N1 H1C 109.5
C10 P1 C4 111.9(3)
C10 P1 C16 102.2(3)
C4 P1 C16 106.3(3)
C10 P1 C1 110.4(3)
C4 P1 C1 116.6(3)
C16 P1 C1 108.2(3)
C2 C1 P1 108.5(4)
C2 C1 Pt1 109.4(4)
P1 C1 Pt1 120.0(3)
C2 C1 H1 106.0
P1 C1 H1 106.0
Pt1 C1 H1 106.0
O4 C2 O3 125.0(6)
O4 C2 C1 124.9(5)
O3 C2 C1 110.1(5)
C2 O3 C3 115.2(5)
O3 C3 H3A 109.5
O3 C3 H3B 109.5
H3A C3 H3B 109.5
O3 C3 H3C 109.5
H3A C3 H3C 109.5
H3B C3 H3C 109.5
C5 C4 C9 119.6(6)
C5 C4 P1 121.9(5)
C9 C4 P1 118.4(5)
C4 C5 C6 120.1(6)
C4 C5 H5 120.0
C6 C5 H5 120.0
C7 C6 C5 120.3(6)
C7 C6 H6 119.9
C5 C6 H6 119.9
C8 C7 C6 120.3(6)
C8 C7 H7 119.9
C6 C7 H7 119.9
C7 C8 C9 120.5(6)
C7 C8 H8 119.8
C9 C8 H8 119.8
C8 C9 C4 119.3(6)
C8 C9 H9 120.4
C4 C9 H9 120.4
C11 C10 C15 119.9(6)
C11 C10 P1 121.6(5)
C15 C10 P1 117.9(5)
C12 C11 C10 119.5(6)
C12 C11 H11 120.2
C10 C11 H11 120.2
C11 C12 C13 120.8(7)
C11 C12 H12 119.6
C13 C12 H12 119.6
C14 C13 C12 119.8(7)
C14 C13 H13 120.1
C12 C13 H13 120.1
C13 C14 C15 120.7(6)
C13 C14 H14 119.7
C15 C14 H14 119.7
C14 C15 C10 119.3(6)
C14 C15 H15 120.3
C10 C15 H15 120.3
C21 C16 C17 119.0(6)
C21 C16 P1 120.2(5)
C17 C16 P1 120.6(5)
C18 C17 C16 119.8(6)
C18 C17 H17 120.1
C16 C17 H17 120.1
C17 C18 C19 120.5(7)
C17 C18 H18 119.8
C19 C18 H18 119.8
C20 C19 C18 120.4(7)
C20 C19 H19 119.8
C18 C19 H19 119.8
C19 C20 C21 119.9(7)
C19 C20 H20 120.0
C21 C20 H20 120.0
C20 C21 C16 120.4(7)
C20 C21 H21 119.8
C16 C21 H21 119.8
N1 Pt1 C1 93.3(2)
N1 Pt1 Cl3 90.05(14)
C1 Pt1 Cl3 92.48(15)
N1 Pt1 Cl2 87.40(14)
C1 Pt1 Cl2 89.75(15)
Cl3 Pt1 Cl2 176.70(6)
N1 Pt1 Cl4 177.17(15)
C1 Pt1 Cl4 89.37(17)
Cl3 Pt1 Cl4 90.68(6)
Cl2 Pt1 Cl4 91.78(6)
N1 Pt1 Cl1 86.41(15)
C1 Pt1 Cl1 178.22(15)
Cl3 Pt1 Cl1 89.28(6)
Cl2 Pt1 Cl1 88.48(6)
Cl4 Pt1 Cl1 90.86(6)
Pt1B N1B H1B1 109.5
Pt1B N1B H1B2 109.5
H1B1 N1B H1B2 109.5
Pt1B N1B H1B3 109.5
H1B1 N1B H1B3 109.5
H1B2 N1B H1B3 109.5
C10B P1B C4B 111.4(3)
C10B P1B C16B 104.6(3)
C4B P1B C16B 106.5(3)
C10B P1B C1B 110.9(3)
C4B P1B C1B 114.8(3)
C16B P1B C1B 108.1(3)
C2B C1B P1B 109.9(4)
C2B C1B Pt1B 108.3(4)
P1B C1B Pt1B 119.7(3)
C2B C1B H1B4 106.0
P1B C1B H1B4 106.0
Pt1B C1B H1B4 106.0
O4B C2B O3B 124.2(6)
O4B C2B C1B 125.0(5)
O3B C2B C1B 110.8(5)
C2B O3B C3B 115.7(5)
O3B C3B H3B1 109.5
O3B C3B H3B2 109.5
H3B1 C3B H3B2 109.5
O3B C3B H3B3 109.5
H3B1 C3B H3B3 109.5
H3B2 C3B H3B3 109.5
C9B C4B C5B 120.5(6)
C9B C4B P1B 119.0(5)
C5B C4B P1B 120.5(5)
C4B C5B C6B 118.6(6)
C4B C5B H5B 120.7
C6B C5B H5B 120.7
C7B C6B C5B 121.2(6)
C7B C6B H6B 119.4
C5B C6B H6B 119.4
C6B C7B C8B 119.9(6)
C6B C7B H7B 120.0
C8B C7B H7B 120.0
C7B C8B C9B 120.2(6)
C7B C8B H8B 119.9
C9B C8B H8B 119.9
C4B C9B C8B 119.6(6)
C4B C9B H9B 120.2
C8B C9B H9B 120.2
C15B C10B C11B 119.0(6)
C15B C10B P1B 118.7(5)
C11B C10B P1B 121.8(5)
C12B C11B C10B 119.8(6)
C12B C11B H11B 120.1
C10B C11B H11B 120.1
C13B C12B C11B 120.5(7)
C13B C12B H12B 119.7
C11B C12B H12B 119.7
C14B C13B C12B 120.4(7)
C14B C13B H13B 119.8
C12B C13B H13B 119.8
C13B C14B C15B 119.6(7)
C13B C14B H14B 120.2
C15B C14B H14B 120.2
C10B C15B C14B 120.6(6)
C10B C15B H15B 119.7
C14B C15B H15B 119.7
C17B C16B C21B 119.9(5)
C17B C16B P1B 119.3(5)
C21B C16B P1B 120.7(4)
C18B C17B C16B 119.3(6)
C18B C17B H17B 120.3
C16B C17B H17B 120.3
C19B C18B C17B 120.5(6)
C19B C18B H18B 119.8
C17B C18B H18B 119.8
C18B C19B C20B 120.3(6)
C18B C19B H19B 119.8
C20B C19B H19B 119.8
C21B C20B C19B 120.1(6)
C21B C20B H20B 119.9
C19B C20B H20B 119.9
C20B C21B C16B 119.7(6)
C20B C21B H21B 120.1
C16B C21B H21B 120.1
N90 C90 H90A 109.5
N90 C90 H90B 109.5
H90A C90 H90B 109.5
N90 C90 H90C 109.5
H90A C90 H90C 109.5
H90B C90 H90C 109.5
C92 N90 C91 122.3(7)
C92 N90 C90 120.8(6)
C91 N90 C90 116.7(6)
N90 C91 H91A 109.5
N90 C91 H91B 109.5
H91A C91 H91B 109.5
N90 C91 H91C 109.5
H91A C91 H91C 109.5
H91B C91 H91C 109.5
O90 C92 N90 124.8(7)
O90 C92 H92 117.6
N90 C92 H92 117.6
N91 C93 H93A 109.5
N91 C93 H93B 109.5
H93A C93 H93B 109.5
N91 C93 H93C 109.5
H93A C93 H93C 109.5
H93B C93 H93C 109.5
C95 N91 C94 123.2(6)
C95 N91 C93 118.7(6)
C94 N91 C93 118.0(6)
N91 C94 H94A 109.5
N91 C94 H94B 109.5
H94A C94 H94B 109.5
N91 C94 H94C 109.5
H94A C94 H94C 109.5
H94B C94 H94C 109.5
O91 C95 N91 124.2(7)
O91 C95 H95 117.9
N91 C95 H95 117.9

loop_
_geom_bond_atom_site_label_1
_geom_bond_atom_site_label_2
_geom_bond_distance
Pt1B N1B 2.057(5)
Pt1B C1B 2.131(6)
Pt1B Cl3B 2.3062(15)
Pt1B Cl4B 2.3221(16)
Pt1B Cl2B 2.3309(16)
Pt1B Cl1B 2.3799(15)
Cl1 Pt1 2.3673(16)
Cl2 Pt1 2.3259(15)
Cl3 Pt1 2.3157(15)
Cl4 Pt1 2.3323(16)
N1 Pt1 2.043(5)
N1 H1A 0.9100
N1 H1B 0.9100
N1 H1C 0.9100
P1 C10 1.801(6)
P1 C4 1.809(6)
P1 C16 1.811(6)
P1 C1 1.827(6)
C1 C2 1.526(8)
C1 Pt1 2.121(6)
C1 H1 1.0000
C2 O4 1.202(7)
C2 O3 1.335(7)
O3 C3 1.456(8)
C3 H3A 0.9800
C3 H3B 0.9800
C3 H3C 0.9800
C4 C5 1.384(8)
C4 C9 1.413(9)
C5 C6 1.385(9)
C5 H5 0.9500
C6 C7 1.381(10)
C6 H6 0.9500
C7 C8 1.377(9)
C7 H7 0.9500
C8 C9 1.384(9)
C8 H8 0.9500
C9 H9 0.9500
C10 C11 1.381(9)
C10 C15 1.396(9)
C11 C12 1.379(10)
C11 H11 0.9500
C12 C13 1.382(10)
C12 H12 0.9500
C13 C14 1.361(10)
C13 H13 0.9500
C14 C15 1.388(9)
C14 H14 0.9500
C15 H15 0.9500
C16 C21 1.401(9)
C16 C17 1.403(9)
C17 C18 1.375(9)
C17 H17 0.9500
C18 C19 1.386(10)
C18 H18 0.9500
C19 C20 1.376(11)
C19 H19 0.9500
C20 C21 1.379(10)
C20 H20 0.9500
C21 H21 0.9500
N1B H1B1 0.9100
N1B H1B2 0.9100
N1B H1B3 0.9100
P1B C10B 1.795(6)
P1B C4B 1.806(6)
P1B C16B 1.818(6)
P1B C1B 1.833(6)
C1B C2B 1.504(8)
C1B H1B4 1.0000
C2B O4B 1.217(7)
C2B O3B 1.339(7)
O3B C3B 1.459(8)
C3B H3B1 0.9800
C3B H3B2 0.9800
C3B H3B3 0.9800
C4B C9B 1.389(9)
C4B C5B 1.393(9)
C5B C6B 1.398(9)
C5B H5B 0.9500
C6B C7B 1.374(10)
C6B H6B 0.9500
C7B C8B 1.378(9)
C7B H7B 0.9500
C8B C9B 1.397(9)
C8B H8B 0.9500
C9B H9B 0.9500
C10B C15B 1.392(9)
C10B C11B 1.395(9)
C11B C12B 1.386(9)
C11B H11B 0.9500
C12B C13B 1.386(10)
C12B H12B 0.9500
C13B C14B 1.367(10)
C13B H13B 0.9500
C14B C15B 1.398(10)
C14B H14B 0.9500
C15B H15B 0.9500
C16B C17B 1.390(8)
C16B C21B 1.394(8)
C17B C18B 1.388(9)
C17B H17B 0.9500
C18B C19B 1.368(9)
C18B H18B 0.9500
C19B C20B 1.385(9)
C19B H19B 0.9500
C20B C21B 1.377(9)
C20B H20B 0.9500
C21B H21B 0.9500
C90 N90 1.455(9)
C90 H90A 0.9800
C90 H90B 0.9800
C90 H90C 0.9800
N90 C92 1.319(8)
N90 C91 1.449(9)
C91 H91A 0.9800
C91 H91B 0.9800
C91 H91C 0.9800
C92 O90 1.223(8)
C92 H92 0.9500
C93 N91 1.473(9)
C93 H93A 0.9800
C93 H93B 0.9800
C93 H93C 0.9800
N91 C95 1.311(9)
N91 C94 1.444(9)
C94 H94A 0.9800
C94 H94B 0.9800
C94 H94C 0.9800
C95 O91 1.246(9)
C95 H95 0.9500

loop_
_geom_hbond_atom_site_label_D
_geom_hbond_atom_site_label_H
_geom_hbond_atom_site_label_A
_geom_hbond_distance_DH
_geom_hbond_distance_HA
_geom_hbond_distance_DA
_geom_hbond_angle_DHA
_geom_hbond_site_symmetry_A
N1 H1A O90 0.91 1.88 2.735(7) 155.1 1_455
N1 H1B O4 0.91 2.18 3.053(7) 160.6 2_576
N1 H1C O4 0.91 2.18 2.964(7) 144.3 .
N1B H1B1 O4B 0.91 2.32 3.020(6) 133.1 .
N1B H1B2 O91 0.91 1.93 2.788(7) 156.3 .
N1B H1B3 O4B 0.91 2.51 3.245(7) 138.4 2_665

loop_
_geom_torsion_atom_site_label_1
_geom_torsion_atom_site_label_2
_geom_torsion_atom_site_label_3
_geom_torsion_atom_site_label_4
_geom_torsion
C10 P1 C1 C2 -153.5(4)
C4 P1 C1 C2 77.2(5)
C16 P1 C1 C2 -42.4(5)
C10 P1 C1 Pt1 79.7(4)
C4 P1 C1 Pt1 -49.5(4)
C16 P1 C1 Pt1 -169.2(3)
P1 C1 C2 O4 -62.5(7)
Pt1 C1 C2 O4 70.1(7)
P1 C1 C2 O3 116.3(5)
Pt1 C1 C2 O3 -111.2(5)
O4 C2 O3 C3 -3.0(9)
C1 C2 O3 C3 178.2(5)
C10 P1 C4 C5 -9.8(6)
C16 P1 C4 C5 -120.6(5)
C1 P1 C4 C5 118.7(5)
C10 P1 C4 C9 165.0(5)
C16 P1 C4 C9 54.2(6)
C1 P1 C4 C9 -66.5(6)
C9 C4 C5 C6 -0.1(9)
P1 C4 C5 C6 174.6(5)
C4 C5 C6 C7 0.2(10)
C5 C6 C7 C8 0.6(10)
C6 C7 C8 C9 -1.5(10)
C7 C8 C9 C4 1.6(10)
C5 C4 C9 C8 -0.8(9)
P1 C4 C9 C8 -175.7(5)
C4 P1 C10 C11 138.7(5)
C16 P1 C10 C11 -107.9(6)
C1 P1 C10 C11 7.0(6)
C4 P1 C10 C15 -50.5(6)
C16 P1 C10 C15 62.8(5)
C1 P1 C10 C15 177.7(5)
C15 C10 C11 C12 0.6(10)
P1 C10 C11 C12 171.1(5)
C10 C11 C12 C13 0.6(11)
C11 C12 C13 C14 -0.1(11)
C12 C13 C14 C15 -1.6(10)
C13 C14 C15 C10 2.8(10)
C11 C10 C15 C14 -2.2(9)
P1 C10 C15 C14 -173.1(5)
C10 P1 C16 C21 -94.4(6)
C4 P1 C16 C21 23.1(6)
C1 P1 C16 C21 149.0(5)
C10 P1 C16 C17 80.9(6)
C4 P1 C16 C17 -161.6(5)
C1 P1 C16 C17 -35.6(6)
C21 C16 C17 C18 -1.1(10)
P1 C16 C17 C18 -176.5(5)
C16 C17 C18 C19 1.6(10)
C17 C18 C19 C20 -0.7(11)
C18 C19 C20 C21 -0.6(11)
C19 C20 C21 C16 1.0(11)
C17 C16 C21 C20 -0.1(10)
P1 C16 C21 C20 175.3(5)
C2 C1 Pt1 N1 -56.0(4)
P1 C1 Pt1 N1 70.4(4)
C2 C1 Pt1 Cl3 -146.2(4)
P1 C1 Pt1 Cl3 -19.8(3)
C2 C1 Pt1 Cl2 31.4(4)
P1 C1 Pt1 Cl2 157.7(3)
C2 C1 Pt1 Cl4 123.2(4)
P1 C1 Pt1 Cl4 -110.5(3)
C2 C1 Pt1 Cl1 26(6)
P1 C1 Pt1 Cl1 152(5)
C10B P1B C1B C2B -152.3(4)
C4B P1B C1B C2B 80.3(5)
C16B P1B C1B C2B -38.3(5)
C10B P1B C1B Pt1B 81.4(4)
C4B P1B C1B Pt1B -45.9(4)
C16B P1B C1B Pt1B -164.5(3)
N1B Pt1B C1B C2B -59.4(4)
Cl3B Pt1B C1B C2B -152.3(4)
Cl4B Pt1B C1B C2B 118.6(4)
Cl2B Pt1B C1B C2B 27.5(4)
Cl1B Pt1B C1B C2B -62(11)
N1B Pt1B C1B P1B 67.6(4)
Cl3B Pt1B C1B P1B -25.3(3)
Cl4B Pt1B C1B P1B -114.4(3)
Cl2B Pt1B C1B P1B 154.4(3)
Cl1B Pt1B C1B P1B 65(11)
P1B C1B C2B O4B -58.3(7)
Pt1B C1B C2B O4B 74.1(7)
P1B C1B C2B O3B 120.6(5)
Pt1B C1B C2B O3B -107.0(5)
O4B C2B O3B C3B -6.4(9)
C1B C2B O3B C3B 174.6(5)
C10B P1B C4B C9B 163.9(5)
C16B P1B C4B C9B 50.5(6)
C1B P1B C4B C9B -69.0(6)
C10B P1B C4B C5B -16.0(6)
C16B P1B C4B C5B -129.5(5)
C1B P1B C4B C5B 111.1(5)
C9B C4B C5B C6B 1.4(9)
P1B C4B C5B C6B -178.6(5)
C4B C5B C6B C7B -0.7(9)
C5B C6B C7B C8B 0.6(10)
C6B C7B C8B C9B -1.1(9)
C5B C4B C9B C8B -2.0(9)
P1B C4B C9B C8B 178.0(5)
C7B C8B C9B C4B 1.9(9)
C4B P1B C10B C15B -49.1(6)
C16B P1B C10B C15B 65.5(5)
C1B P1B C10B C15B -178.2(5)
C4B P1B C10B C11B 138.5(5)
C16B P1B C10B C11B -106.8(5)
C1B P1B C10B C11B 9.4(6)
C15B C10B C11B C12B 1.3(10)
P1B C10B C11B C12B 173.6(5)
C10B C11B C12B C13B 0.7(11)
C11B C12B C13B C14B -0.9(11)
C12B C13B C14B C15B -1.0(11)
C11B C10B C15B C14B -3.1(10)
P1B C10B C15B C14B -175.7(5)
C13B C14B C15B C10B 3.0(10)
C10B P1B C16B C17B 80.4(5)
C4B P1B C16B C17B -161.5(5)
C1B P1B C16B C17B -37.7(6)
C10B P1B C16B C21B -96.4(5)
C4B P1B C16B C21B 21.6(6)
C1B P1B C16B C21B 145.4(5)
C21B C16B C17B C18B -3.6(9)
P1B C16B C17B C18B 179.6(5)
C16B C17B C18B C19B 1.8(10)
C17B C18B C19B C20B 0.7(10)
C18B C19B C20B C21B -1.5(10)
C19B C20B C21B C16B -0.3(10)
C17B C16B C21B C20B 2.8(9)
P1B C16B C21B C20B 179.7(5)
C91 N90 C92 O90 174.7(7)
C90 N90 C92 O90 0.0(11)
C94 N91 C95 O91 180.0(7)
C93 N91 C95 O91 3.4(11)
